data_1518713
loop_
_publ_author_name
'Parr, Brendan T.'
'Davies, Huw M. L.'

_publ_section_title
;
 Stereoselective synthesis of highly substituted cyclohexanes by a
 rhodium-carbene initiated domino sequence.
;
_journal_issue 4
_journal_name_full 'Organic letters'
_journal_page_first 794
_journal_page_last 797
_journal_paper_doi 10.1021/ol503508k
_journal_volume 17
_journal_year 2015
_chemical_absolute_configuration ad
_chemical_formula_moiety 'C23 H27 F3 O3'
_chemical_formula_sum 'C23 H27 F3 O3'
_chemical_formula_weight 408.44
_chemical_name_systematic
;
 ?
;
_space_group_crystal_system orthorhombic
_space_group_IT_number 19
_space_group_name_Hall 'P 2ac 2ab'
_space_group_name_H-M_alt 'P 21 21 21'
_symmetry_space_group_name_Hall 'P 2ac 2ab'
_symmetry_space_group_name_H-M 'P 21 21 21'
_atom_sites_solution_hydrogens geom
_atom_sites_solution_primary direct
_audit_creation_date 2014-08-14
_audit_creation_method
;
Olex2 1.2-alpha
(compiled 2014.07.22 svn.r2960 for OlexSys, GUI svn.r4862)
;
_cell_angle_alpha 90
_cell_angle_beta 90
_cell_angle_gamma 90
_cell_formula_units_Z 4
_cell_length_a 6.20970(10)
_cell_length_b 14.9142(2)
_cell_length_c 23.1930(3)
_cell_measurement_reflns_used 9831
_cell_measurement_temperature 173(2)
_cell_measurement_theta_max 68.238
_cell_measurement_theta_min 3.523
_cell_volume 2147.97(5)
_computing_cell_refinement 'SAINT v7.68A (Bruker, 2009)'
_computing_data_collection 'APEX2 v2011.2-4 (Bruker, 2011)'
_computing_data_reduction 'SAINT v7.68A (Bruker, 2009)'
_computing_molecular_graphics 'Olex2 (Dolomanov et al., 2009)'
_computing_publication_material 'Olex2 (Dolomanov et al., 2009)'
_computing_structure_refinement 'ShelXL (Sheldrick, 2008)'
_computing_structure_solution 'SHELXS-97 (Sheldrick, 2008)'
_diffrn_ambient_temperature 173(2)
_diffrn_detector_area_resol_mean 512
_diffrn_measured_fraction_theta_full 0.998
_diffrn_measured_fraction_theta_max 0.995
_diffrn_measurement_device_type 'Bruker APEX-II CCD'
_diffrn_measurement_method '\f and \w scans'
_diffrn_radiation_monochromator graphite
_diffrn_radiation_type CuK\a
_diffrn_radiation_wavelength 1.54178
_diffrn_reflns_av_R_equivalents 0.0211
_diffrn_reflns_av_unetI/netI 0.0215
_diffrn_reflns_Laue_measured_fraction_full 0.998
_diffrn_reflns_Laue_measured_fraction_max 0.995
_diffrn_reflns_limit_h_max 7
_diffrn_reflns_limit_h_min -7
_diffrn_reflns_limit_k_max 17
_diffrn_reflns_limit_k_min -16
_diffrn_reflns_limit_l_max 27
_diffrn_reflns_limit_l_min -27
_diffrn_reflns_number 18263
_diffrn_reflns_point_group_measured_fraction_full 0.995
_diffrn_reflns_point_group_measured_fraction_max 0.987
_diffrn_reflns_theta_full 67.679
_diffrn_reflns_theta_max 68.706
_diffrn_reflns_theta_min 3.523
_diffrn_source 'sealed tube'
_diffrn_source_current 35.0
_diffrn_source_power 1.4
_diffrn_source_voltage 40.0
_diffrn_standards_number 0
_exptl_absorpt_coefficient_mu 0.836
_exptl_absorpt_correction_T_max 0.9517
_exptl_absorpt_correction_T_min 0.8673
_exptl_absorpt_correction_type multi-scan
_exptl_absorpt_process_details
;
SADABS-2008/1 (Bruker,2008) was used for absorption correction.
wR2(int) was 0.0427 before and 0.0353 after correction.
The Ratio of minimum to maximum transmission is 0.9113.
The \l/2 correction factor is Not present.
;
_exptl_crystal_colour colourless
_exptl_crystal_colour_primary colourless
_exptl_crystal_density_diffrn 1.263
_exptl_crystal_description block
_exptl_crystal_F_000 864
_exptl_crystal_recrystallization_method 'The material was recrystallised from --- by slow evaporation'
_exptl_crystal_size_max 0.515
_exptl_crystal_size_mid 0.461
_exptl_crystal_size_min 0.34
_refine_diff_density_max 0.432
_refine_diff_density_min -0.294
_refine_diff_density_rms 0.050
_refine_ls_abs_structure_details
;
 Flack x determined using 1593 quotients [(I+)-(I-)]/[(I+)+(I-)]
 (Parsons and Flack (2004), Acta Cryst. A60, s61).
;
_refine_ls_abs_structure_Flack 0.07(3)
_refine_ls_extinction_method none
_refine_ls_goodness_of_fit_ref 1.038
_refine_ls_hydrogen_treatment constr
_refine_ls_matrix_type full
_refine_ls_number_parameters 311
_refine_ls_number_reflns 3920
_refine_ls_number_restraints 223
_refine_ls_restrained_S_all 1.098
_refine_ls_R_factor_all 0.0416
_refine_ls_R_factor_gt 0.0407
_refine_ls_shift/su_max 0.000
_refine_ls_shift/su_mean 0.000
_refine_ls_structure_factor_coef Fsqd
_refine_ls_weighting_details 'w=1/[\s^2^(Fo^2^)+(0.0626P)^2^+0.5850P] where P=(Fo^2^+2Fc^2^)/3'
_refine_ls_weighting_scheme calc
_refine_ls_wR_factor_gt 0.1058
_refine_ls_wR_factor_ref 0.1067
_reflns_Friedel_coverage 0.710
_reflns_Friedel_fraction_full 0.990
_reflns_Friedel_fraction_max 0.977
_reflns_number_gt 3835
_reflns_number_total 3920
_reflns_threshold_expression 'I > 2\s(I)'
_cod_data_source_file ol503508k_si_003.cif
_cod_data_source_block bp_16_041a
_cod_depositor_comments 'Adding full bibliography for 1518712--1518713.cif.'
_cod_database_code 1518713
_shelxl_version_number 2013-4
_shelx_space_group_comment
;
The symmetry employed for this shelxl refinement is uniquely defined
by the following loop, which should always be used as a source of
symmetry information in preference to the above space-group names.
They are only intended as comments.
;
_shelx_estimated_absorpt_t_max 0.764
_shelx_estimated_absorpt_t_min 0.673
_olex2_refinement_description
;
1. Fixed Uiso
 At 1.2 times of:
  All C(H) groups, All C(H,H) groups
 At 1.5 times of:
  All C(H,H,H) groups, All O(H) groups
2. Restrained distances
 C23B-C20 \\sim C23A-C20 \\sim C23C-C20
 with sigma of 0.003
 F3C-C23C \\sim F2C-C23C \\sim F1C-C23C
 with sigma of 0.003
 F3C-F1C \\sim F3C-F2C \\sim F2C-F1C
 with sigma of 0.003
 F2B-C23B \\sim F1B-C23B \\sim F3B-C23B
 with sigma of 0.003
3. Rigid bond restraints
 C23B, F1B, F2B, F3B
 with sigma for 1-2 distances of 0.002 and sigma for 1-3 distances of 0.002
 F3C, C23C
 with sigma for 1-2 distances of 0.002 and sigma for 1-3 distances of 0.002
 C23C, F1C, F2C, F3C
 with sigma for 1-2 distances of 0.002 and sigma for 1-3 distances of 0.002
 C23C, F1C, F2C, F3C
 with sigma for 1-2 distances of 0.002 and sigma for 1-3 distances of 0.002
4. Uiso/Uaniso restraints and constraints
F1B \\sim F2B \\sim F3B: within 2.5A with sigma of 0.004 and sigma for terminal
atoms of 0.008
F3A \\sim F2A \\sim F1A: within 2.5A with sigma of 0.005 and sigma for terminal
atoms of 0.01
F1C \\sim F3C \\sim F2C: within 2.5A with sigma of 0.004 and sigma for terminal
atoms of 0.008
F2A \\sim F2C: within 1.7A with sigma of 0.004 and sigma for terminal atoms of
0.004
Uanis(F3B) \\sim Ueq: with sigma of 0.003 and sigma for terminal atoms of 0.01
Uanis(F1A) = Uanis(F1B)
Uanis(C23A) = Uanis(C23B) = Uanis(C23C)
Uanis(F1C) = Uanis(F1B)
Uanis(F3B) = Uanis(F2A)
5. Rigid body (RIGU) restrains
 C23A, F1A, F2A, F3A, C23B, F1B, F2B, F3B, C23C, F1C, F2C, F3C
 with sigma for 1-2 distances of 0.002 and sigma for 1-3 distances of 0.002
 C17, C12
 with sigma for 1-2 distances of 0.002 and sigma for 1-3 distances of 0.002
 C20, C19, C18, C21, C22, C17, C12, C13, C10
 with sigma for 1-2 distances of 0.002 and sigma for 1-3 distances of 0.002
6. Same fragment restrains
{C23C, F1C, F2C, F3C}
as
{C23A, F1A, F2A, F3A}
{C23C, F1C, F2C, F3C}
as
{C23B, F1B, F2B, F3B}
7. Others
 1*[Sof(C23A)+Sof(F1A)+Sof(F2A)+Sof(F3A)]+1*[Sof(C23B)+Sof(F1B)+Sof(F2B)+
 Sof(F3B)]+1*[Sof(C23C)+Sof(F1C)+Sof(F2C)+Sof(F3C)]=1 with esd of 0.0001
 Sof(C23A)=Sof(F1A)=Sof(F2A)=Sof(F3A)=FVAR(1)
 Sof(C23B)=Sof(F1B)=Sof(F2B)=Sof(F3B)=FVAR(2)
 Sof(C23C)=Sof(F1C)=Sof(F2C)=Sof(F3C)=FVAR(3)
8.a Ternary CH refined with riding coordinates:
 C4(H4), C8(H8), C10(H10), C12(H12)
8.b Secondary CH2 refined with riding coordinates:
 C5(H5A,H5B), C9(H9A,H9B), C13(H13A,H13B)
8.c Aromatic/amide H refined with riding coordinates:
 C6(H6), C18(H18), C19(H19), C21(H21), C22(H22)
8.d X=CH2 refined with riding coordinates:
 C2(H2A,H2B)
8.e Idealised Me refined as rotating group:
 C1(H1A,H1B,H1C), C11(H11A,H11B,H11C), C16(H16A,H16B,H16C)
8.f Idealised tetrahedral OH refined as rotating group:
 O1(H1)
;
_olex2_exptl_crystal_mounting_method 'The crystal was mounted on a loop with paratone oil'
_olex2_submission_original_sample_id BP-16-041A
_olex2_submission_special_instructions 'No special instructions were received'

loop_
_space_group_symop_operation_xyz
'x, y, z'
'-x+1/2, -y, z+1/2'
'-x, y+1/2, -z+1/2'
'x+1/2, -y+1/2, -z'

loop_
_atom_site_label
_atom_site_type_symbol
_atom_site_fract_x
_atom_site_fract_y
_atom_site_fract_z
_atom_site_U_iso_or_equiv
_atom_site_adp_type
_atom_site_occupancy
_atom_site_site_symmetry_order
_atom_site_calc_flag
_atom_site_refinement_flags_posn
_atom_site_refinement_flags_adp
_atom_site_refinement_flags_occupancy
_atom_site_disorder_assembly
_atom_site_disorder_group
C20 C 0.6627(5) 0.41049(17) 0.49645(11) 0.0433(6) Uani 1 1 d . . . . .
C23A C 0.6233(10) 0.4535(3) 0.43888(17) 0.0525(8) Uani 0.471(3) 1 d . . P A 1
F1A F 0.7114(10) 0.4067(4) 0.3952(3) 0.0660(10) Uani 0.471(3) 1 d . . P A 1
F2A F 0.7049(10) 0.5364(3) 0.4367(2) 0.0564(11) Uani 0.471(3) 1 d . . P A 1
F3A F 0.4147(8) 0.4588(5) 0.4235(3) 0.0820(15) Uani 0.471(3) 1 d . . P A 1
C23B C 0.6931(10) 0.4500(4) 0.4377(2) 0.0525(8) Uani 0.293(3) 1 d . U P A 2
F1B F 0.5868(14) 0.4005(6) 0.3991(4) 0.0660(10) Uani 0.293(3) 1 d . U P A 2
F2B F 0.8948(11) 0.4564(5) 0.4183(3) 0.0699(15) Uani 0.293(3) 1 d . U P A 2
F3B F 0.6028(15) 0.5312(5) 0.4356(4) 0.0564(11) Uani 0.293(3) 1 d . U P A 2
C23C C 0.6453(13) 0.4516(5) 0.4375(2) 0.0525(8) Uani 0.236(3) 1 d . U P A 3
F1C F 0.6494(16) 0.3904(7) 0.3948(6) 0.0660(10) Uani 0.236(3) 1 d . U P A 3
F2C F 0.8117(17) 0.5070(7) 0.4275(4) 0.0675(17) Uani 0.236(3) 1 d . U P A 3
F3C F 0.4665(16) 0.5006(6) 0.4288(4) 0.0628(19) Uani 0.236(3) 1 d . U P A 3
C1 C 0.9517(6) 0.0972(2) 0.94535(14) 0.0605(8) Uani 1 1 d . . . . .
H1A H 0.9421 0.0425 0.9221 0.091 Uiso 1 1 calc GR . . . .
H1B H 0.9295 0.0824 0.9861 0.091 Uiso 1 1 calc GR . . . .
H1C H 1.0943 0.1243 0.9404 0.091 Uiso 1 1 calc GR . . . .
C2 C 0.6304(6) 0.1901(2) 0.96227(13) 0.0564(8) Uani 1 1 d . . . . .
H2A H 0.6274 0.1690 1.0009 0.068 Uiso 1 1 calc R . . . .
H2B H 0.5245 0.2313 0.9493 0.068 Uiso 1 1 calc R . . . .
C3 C 0.7834(5) 0.16177(17) 0.92632(11) 0.0408(6) Uani 1 1 d . . . . .
C4 C 0.7936(4) 0.19835(15) 0.86535(10) 0.0318(5) Uani 1 1 d . . . . .
H4 H 0.6553 0.2305 0.8577 0.038 Uiso 1 1 calc R . . . .
C5 C 0.9764(4) 0.26616(16) 0.85883(10) 0.0359(5) Uani 1 1 d . . . . .
H5A H 0.9485 0.3182 0.8842 0.043 Uiso 1 1 calc R . . . .
H5B H 1.1134 0.2382 0.8712 0.043 Uiso 1 1 calc R . . . .
C6 C 0.9978(4) 0.29786(15) 0.79757(11) 0.0321(5) Uani 1 1 d . . . . .
H6 H 1.0685 0.3534 0.7911 0.038 Uiso 1 1 calc R . . . .
C7 C 0.9248(3) 0.25357(14) 0.75186(10) 0.0278(4) Uani 1 1 d . . . . .
C8 C 0.8158(3) 0.16288(14) 0.75712(9) 0.0263(4) Uani 1 1 d . . . . .
H8 H 0.8998 0.1201 0.7327 0.032 Uiso 1 1 calc R . . . .
C9 C 0.8192(4) 0.12564(14) 0.81897(10) 0.0300(5) Uani 1 1 d . . . . .
H9A H 0.7014 0.0814 0.8233 0.036 Uiso 1 1 calc R . . . .
H9B H 0.9571 0.0938 0.8253 0.036 Uiso 1 1 calc R . . . .
C10 C 0.9396(3) 0.28956(15) 0.69064(10) 0.0309(5) Uani 1 1 d . . . . .
H10 H 1.0177 0.2441 0.6668 0.037 Uiso 1 1 calc R . . . .
C11 C 1.0604(4) 0.37837(18) 0.68554(12) 0.0421(6) Uani 1 1 d . . . . .
H11A H 0.9809 0.4252 0.7062 0.063 Uiso 1 1 calc GR . . . .
H11B H 1.0735 0.3949 0.6448 0.063 Uiso 1 1 calc GR . . . .
H11C H 1.2043 0.3720 0.7024 0.063 Uiso 1 1 calc GR . . . .
C12 C 0.7067(4) 0.29726(15) 0.66690(9) 0.0289(5) Uani 1 1 d . . . . .
H12 H 0.6258 0.3384 0.6931 0.035 Uiso 1 1 calc R . . . .
C13 C 0.5950(4) 0.20586(15) 0.66921(10) 0.0296(5) Uani 1 1 d . . . . .
H13A H 0.6734 0.1632 0.6442 0.036 Uiso 1 1 calc R . . . .
H13B H 0.4466 0.2118 0.6541 0.036 Uiso 1 1 calc R . . . .
C14 C 0.5864(3) 0.16845(14) 0.73088(9) 0.0270(4) Uani 1 1 d . . . . .
C15 C 0.4784(4) 0.07649(15) 0.72855(9) 0.0285(5) Uani 1 1 d . . . . .
C16 C 0.4905(5) -0.06796(15) 0.68748(11) 0.0394(5) Uani 1 1 d . . . . .
H16A H 0.5108 -0.1061 0.7214 0.059 Uiso 1 1 calc GR . . . .
H16B H 0.5566 -0.0966 0.6538 0.059 Uiso 1 1 calc GR . . . .
H16C H 0.3361 -0.0596 0.6805 0.059 Uiso 1 1 calc GR . . . .
C17 C 0.6953(4) 0.33674(15) 0.60681(10) 0.0316(5) Uani 1 1 d . . . . .
C18 C 0.5859(5) 0.41626(17) 0.59752(11) 0.0399(6) Uani 1 1 d . . . . .
H18 H 0.5206 0.4461 0.6292 0.048 Uiso 1 1 calc R . . . .
C19 C 0.5701(5) 0.45312(18) 0.54300(12) 0.0470(6) Uani 1 1 d . . . . .
H19 H 0.4952 0.5080 0.5376 0.056 Uiso 1 1 calc R . . . .
C21 C 0.7744(6) 0.33126(19) 0.50490(11) 0.0485(7) Uani 1 1 d . . . . .
H21 H 0.8408 0.3020 0.4732 0.058 Uiso 1 1 calc R . . . .
C22 C 0.7892(5) 0.29461(18) 0.55955(11) 0.0450(6) Uani 1 1 d . . . . .
H22 H 0.8647 0.2398 0.5649 0.054 Uiso 1 1 calc R . . . .
O1 O 0.4595(2) 0.22574(10) 0.76588(7) 0.0317(4) Uani 1 1 d . . . . .
H1 H 0.3327 0.2063 0.7672 0.048 Uiso 1 1 calc GR . . . .
O2 O 0.3082(3) 0.06077(12) 0.75086(8) 0.0445(4) Uani 1 1 d . . . . .
O3 O 0.5906(3) 0.01821(10) 0.69738(7) 0.0336(4) Uani 1 1 d . . . . .

loop_
_atom_site_aniso_label
_atom_site_aniso_U_11
_atom_site_aniso_U_22
_atom_site_aniso_U_33
_atom_site_aniso_U_23
_atom_site_aniso_U_13
_atom_site_aniso_U_12
C20 0.0600(16) 0.0325(11) 0.0376(12) 0.0030(10) 0.0034(12) -0.0055(11)
C23A 0.080(2) 0.0401(12) 0.0370(13) 0.0070(10) 0.0069(13) 0.0014(13)
F1A 0.101(3) 0.0570(16) 0.0398(10) 0.0015(11) 0.006(2) 0.0053(19)
F2A 0.081(3) 0.0419(12) 0.0457(13) 0.0147(10) 0.000(3) 0.0028(17)
F3A 0.083(3) 0.098(4) 0.065(3) 0.029(3) -0.023(2) -0.013(2)
C23B 0.080(2) 0.0401(12) 0.0370(13) 0.0070(10) 0.0069(13) 0.0014(13)
F1B 0.101(3) 0.0570(16) 0.0398(10) 0.0015(11) 0.006(2) 0.0053(19)
F2B 0.086(3) 0.072(4) 0.051(3) 0.031(3) 0.024(2) 0.012(2)
F3B 0.081(3) 0.0419(12) 0.0457(13) 0.0147(10) 0.000(3) 0.0028(17)
C23C 0.080(2) 0.0401(12) 0.0370(13) 0.0070(10) 0.0069(13) 0.0014(13)
F1C 0.101(3) 0.0570(16) 0.0398(10) 0.0015(11) 0.006(2) 0.0053(19)
F2C 0.095(4) 0.057(3) 0.051(3) 0.017(3) 0.003(3) -0.010(3)
F3C 0.094(4) 0.050(4) 0.045(4) 0.011(3) 0.000(3) 0.012(3)
C1 0.074(2) 0.0594(18) 0.0478(16) 0.0136(14) -0.0088(16) 0.0057(17)
C2 0.074(2) 0.0544(17) 0.0405(14) -0.0033(13) 0.0115(14) -0.0069(16)
C3 0.0494(15) 0.0367(13) 0.0364(12) -0.0018(10) -0.0024(12) -0.0087(12)
C4 0.0307(11) 0.0299(11) 0.0349(11) -0.0003(9) 0.0014(10) 0.0031(10)
C5 0.0382(12) 0.0299(11) 0.0396(12) -0.0044(9) -0.0029(10) -0.0020(10)
C6 0.0252(10) 0.0264(10) 0.0446(13) -0.0001(9) 0.0016(9) -0.0021(8)
C7 0.0189(9) 0.0262(10) 0.0382(12) -0.0002(9) 0.0037(8) 0.0015(8)
C8 0.0229(9) 0.0225(9) 0.0336(11) -0.0021(8) 0.0009(9) 0.0028(8)
C9 0.0294(10) 0.0241(10) 0.0366(11) 0.0009(9) -0.0016(9) -0.0003(9)
C10 0.0244(10) 0.0286(10) 0.0396(12) 0.0017(9) 0.0052(9) -0.0022(8)
C11 0.0366(13) 0.0417(13) 0.0480(14) 0.0085(11) 0.0021(12) -0.0113(11)
C12 0.0259(10) 0.0266(10) 0.0343(11) 0.0014(8) 0.0046(8) 0.0012(8)
C13 0.0256(10) 0.0281(10) 0.0350(11) 0.0028(8) -0.0020(9) -0.0003(9)
C14 0.0228(9) 0.0248(10) 0.0333(11) 0.0001(8) 0.0033(9) 0.0004(8)
C15 0.0268(10) 0.0282(11) 0.0305(10) 0.0037(8) -0.0019(9) -0.0014(9)
C16 0.0476(13) 0.0241(11) 0.0465(13) 0.0015(10) -0.0074(11) -0.0051(10)
C17 0.0316(11) 0.0274(10) 0.0357(11) 0.0016(8) 0.0050(9) -0.0027(9)
C18 0.0471(14) 0.0334(12) 0.0392(12) 0.0031(10) 0.0090(11) 0.0082(11)
C19 0.0641(17) 0.0351(12) 0.0418(13) 0.0085(10) 0.0065(12) 0.0108(12)
C21 0.0692(19) 0.0393(13) 0.0372(12) -0.0020(10) 0.0124(12) 0.0050(13)
C22 0.0584(16) 0.0350(12) 0.0415(13) 0.0010(10) 0.0115(12) 0.0134(12)
O1 0.0215(7) 0.0292(8) 0.0444(9) -0.0030(7) 0.0045(6) 0.0030(6)
O2 0.0350(9) 0.0389(9) 0.0597(11) -0.0019(8) 0.0122(9) -0.0101(8)
O3 0.0344(8) 0.0243(7) 0.0423(9) -0.0024(7) 0.0014(7) -0.0028(6)

loop_
_atom_type_symbol
_atom_type_description
_atom_type_scat_dispersion_real
_atom_type_scat_dispersion_imag
_atom_type_scat_source
C C 0.0181 0.0091 'International Tables Vol C Tables 4.2.6.8 and 6.1.1.4'
H H 0.0000 0.0000 'International Tables Vol C Tables 4.2.6.8 and 6.1.1.4'
F F 0.0727 0.0534 'International Tables Vol C Tables 4.2.6.8 and 6.1.1.4'
O O 0.0492 0.0322 'International Tables Vol C Tables 4.2.6.8 and 6.1.1.4'

loop_
_geom_angle_atom_site_label_1
_geom_angle_atom_site_label_2
_geom_angle_atom_site_label_3
_geom_angle
C19 C20 C23A 115.5(3)
C19 C20 C23B 125.7(3)
C19 C20 C23C 119.7(4)
C19 C20 C21 119.5(2)
C21 C20 C23A 124.9(3)
C21 C20 C23B 113.7(3)
C21 C20 C23C 120.9(4)
F1A C23A C20 112.4(5)
F1A C23A F3A 102.8(5)
F2A C23A C20 111.5(4)
F2A C23A F1A 107.3(5)
F2A C23A F3A 107.5(5)
F3A C23A C20 114.7(4)
F1B C23B C20 109.2(6)
F2B C23B C20 117.0(5)
F2B C23B F1B 106.2(6)
F2B C23B F3B 108.5(6)
F3B C23B C20 109.7(5)
F3B C23B F1B 105.6(6)
F1C C23C C20 113.1(9)
F2C C23C C20 110.6(6)
F2C C23C F1C 106.0(4)
F2C C23C F3C 105.9(4)
F3C C23C C20 114.7(7)
F3C C23C F1C 105.9(4)
H1A C1 H1B 109.5
H1A C1 H1C 109.5
H1B C1 H1C 109.5
C3 C1 H1A 109.5
C3 C1 H1B 109.5
C3 C1 H1C 109.5
H2A C2 H2B 120.0
C3 C2 H2A 120.0
C3 C2 H2B 120.0
C1 C3 C4 118.7(2)
C2 C3 C1 121.3(3)
C2 C3 C4 120.0(3)
C3 C4 H4 107.6
C3 C4 C5 111.2(2)
C3 C4 C9 113.79(19)
C5 C4 H4 107.6
C5 C4 C9 108.74(19)
C9 C4 H4 107.6
C4 C5 H5A 109.3
C4 C5 H5B 109.3
H5A C5 H5B 108.0
C6 C5 C4 111.56(19)
C6 C5 H5A 109.3
C6 C5 H5B 109.3
C5 C6 H6 117.7
C7 C6 C5 124.6(2)
C7 C6 H6 117.7
C6 C7 C8 122.1(2)
C6 C7 C10 123.3(2)
C8 C7 C10 114.62(18)
C7 C8 H8 106.9
C7 C8 C9 112.99(18)
C7 C8 C14 109.30(17)
C9 C8 H8 106.9
C9 C8 C14 113.45(18)
C14 C8 H8 106.9
C4 C9 C8 113.38(17)
C4 C9 H9A 108.9
C4 C9 H9B 108.9
C8 C9 H9A 108.9
C8 C9 H9B 108.9
H9A C9 H9B 107.7
C7 C10 H10 107.8
C7 C10 C11 114.1(2)
C7 C10 C12 107.53(17)
C11 C10 H10 107.8
C11 C10 C12 111.48(19)
C12 C10 H10 107.8
C10 C11 H11A 109.5
C10 C11 H11B 109.5
C10 C11 H11C 109.5
H11A C11 H11B 109.5
H11A C11 H11C 109.5
H11B C11 H11C 109.5
C10 C12 H12 107.3
C13 C12 C10 110.12(18)
C13 C12 H12 107.3
C17 C12 C10 113.51(18)
C17 C12 H12 107.3
C17 C12 C13 110.92(18)
C12 C13 H13A 109.2
C12 C13 H13B 109.2
C12 C13 C14 111.83(18)
H13A C13 H13B 107.9
C14 C13 H13A 109.2
C14 C13 H13B 109.2
C13 C14 C8 110.66(17)
C15 C14 C8 111.64(17)
C15 C14 C13 107.98(18)
O1 C14 C8 108.54(17)
O1 C14 C13 109.49(17)
O1 C14 C15 108.50(17)
O2 C15 C14 123.2(2)
O2 C15 O3 124.7(2)
O3 C15 C14 112.12(18)
H16A C16 H16B 109.5
H16A C16 H16C 109.5
H16B C16 H16C 109.5
O3 C16 H16A 109.5
O3 C16 H16B 109.5
O3 C16 H16C 109.5
C18 C17 C12 120.0(2)
C18 C17 C22 118.1(2)
C22 C17 C12 122.0(2)
C17 C18 H18 119.4
C19 C18 C17 121.2(2)
C19 C18 H18 119.4
C20 C19 C18 120.2(2)
C20 C19 H19 119.9
C18 C19 H19 119.9
C20 C21 H21 120.0
C22 C21 C20 120.0(2)
C22 C21 H21 120.0
C17 C22 H22 119.5
C21 C22 C17 121.0(2)
C21 C22 H22 119.5
C14 O1 H1 109.5
C15 O3 C16 116.28(19)

loop_
_geom_bond_atom_site_label_1
_geom_bond_atom_site_label_2
_geom_bond_distance
C20 C23A 1.502(4)
C20 C23B 1.497(5)
C20 C23C 1.502(5)
C20 C19 1.379(4)
C20 C21 1.384(4)
C23A F1A 1.346(5)
C23A F2A 1.336(5)
C23A F3A 1.346(5)
C23B F1B 1.335(4)
C23B F2B 1.334(4)
C23B F3B 1.335(4)
C23C F1C 1.346(4)
C23C F2C 1.344(4)
C23C F3C 1.345(4)
C1 H1A 0.9800
C1 H1B 0.9800
C1 H1C 0.9800
C1 C3 1.488(4)
C2 H2A 0.9500
C2 H2B 0.9500
C2 C3 1.332(4)
C3 C4 1.517(3)
C4 H4 1.0000
C4 C5 1.528(3)
C4 C9 1.536(3)
C5 H5A 0.9900
C5 H5B 0.9900
C5 C6 1.503(3)
C6 H6 0.9500
C6 C7 1.329(3)
C7 C8 1.517(3)
C7 C10 1.521(3)
C8 H8 1.0000
C8 C9 1.538(3)
C8 C14 1.551(3)
C9 H9A 0.9900
C9 H9B 0.9900
C10 H10 1.0000
C10 C11 1.527(3)
C10 C12 1.552(3)
C11 H11A 0.9800
C11 H11B 0.9800
C11 H11C 0.9800
C12 H12 1.0000
C12 C13 1.530(3)
C12 C17 1.515(3)
C13 H13A 0.9900
C13 H13B 0.9900
C13 C14 1.536(3)
C14 C15 1.528(3)
C14 O1 1.418(3)
C15 O2 1.200(3)
C15 O3 1.328(3)
C16 H16A 0.9800
C16 H16B 0.9800
C16 H16C 0.9800
C16 O3 1.446(3)
C17 C18 1.383(3)
C17 C22 1.392(3)
C18 H18 0.9500
C18 C19 1.382(4)
C19 H19 0.9500
C21 H21 0.9500
C21 C22 1.384(4)
C22 H22 0.9500
O1 H1 0.8400

loop_
_geom_torsion_atom_site_label_1
_geom_torsion_atom_site_label_2
_geom_torsion_atom_site_label_3
_geom_torsion_atom_site_label_4
_geom_torsion
C20 C21 C22 C17 -0.7(5)
C23A C20 C23B F1B -62.9(12)
C23A C20 C23B F2B 176.5(17)
C23A C20 C23B F3B 52.4(12)
C23A C20 C23C F1C -109(4)
C23A C20 C23C F2C 132(4)
C23A C20 C23C F3C 12(4)
C23A C20 C19 C18 176.3(3)
C23A C20 C21 C22 -175.8(4)
C23B C20 C23A F1A 51.2(12)
C23B C20 C23A F2A -69.3(13)
C23B C20 C23A F3A 168.1(16)
C23B C20 C23C F1C 83(2)
C23B C20 C23C F2C -35(2)
C23B C20 C23C F3C -155(3)
C23B C20 C19 C18 -168.2(4)
C23B C20 C21 C22 169.8(4)
C23C C20 C23A F1A 43(4)
C23C C20 C23A F2A -78(4)
C23C C20 C23A F3A 159(5)
C23C C20 C23B F1B -59(2)
C23C C20 C23B F2B -179(3)
C23C C20 C23B F3B 57(2)
C23C C20 C19 C18 -179.7(4)
C23C C20 C21 C22 179.8(4)
C1 C3 C4 C5 -73.1(3)
C1 C3 C4 C9 50.1(3)
C2 C3 C4 C5 104.4(3)
C2 C3 C4 C9 -132.4(3)
C3 C4 C5 C6 176.0(2)
C3 C4 C9 C8 176.5(2)
C4 C5 C6 C7 -21.6(3)
C5 C4 C9 C8 -58.9(3)
C5 C6 C7 C8 -1.9(3)
C5 C6 C7 C10 177.0(2)
C6 C7 C8 C9 -5.3(3)
C6 C7 C8 C14 122.0(2)
C6 C7 C10 C11 4.2(3)
C6 C7 C10 C12 -120.0(2)
C7 C8 C9 C4 36.2(3)
C7 C8 C14 C13 53.1(2)
C7 C8 C14 C15 173.35(18)
C7 C8 C14 O1 -67.1(2)
C7 C10 C12 C13 -57.7(2)
C7 C10 C12 C17 177.23(17)
C8 C7 C10 C11 -176.84(19)
C8 C7 C10 C12 59.0(2)
C8 C14 C15 O2 123.3(2)
C8 C14 C15 O3 -59.1(2)
C9 C4 C5 C6 49.9(3)
C9 C8 C14 C13 -179.86(17)
C9 C8 C14 C15 -59.6(2)
C9 C8 C14 O1 60.0(2)
C10 C7 C8 C9 175.68(18)
C10 C7 C8 C14 -57.0(2)
C10 C12 C13 C14 58.7(2)
C10 C12 C17 C18 -118.3(2)
C10 C12 C17 C22 62.8(3)
C11 C10 C12 C13 176.51(19)
C11 C10 C12 C17 51.5(3)
C12 C13 C14 C8 -56.0(2)
C12 C13 C14 C15 -178.44(17)
C12 C13 C14 O1 63.6(2)
C12 C17 C18 C19 -179.0(3)
C12 C17 C22 C21 179.1(3)
C13 C12 C17 C18 117.1(2)
C13 C12 C17 C22 -61.9(3)
C13 C14 C15 O2 -114.8(2)
C13 C14 C15 O3 62.7(2)
C14 C8 C9 C4 -88.9(2)
C14 C15 O3 C16 -173.66(18)
C17 C12 C13 C14 -174.78(18)
C17 C18 C19 C20 0.4(5)
C18 C17 C22 C21 0.2(4)
C19 C20 C23A F1A -177.7(4)
C19 C20 C23A F2A 61.8(6)
C19 C20 C23A F3A -60.7(6)
C19 C20 C23B F1B -119.8(6)
C19 C20 C23B F2B 119.6(6)
C19 C20 C23B F3B -4.5(7)
C19 C20 C23C F1C -151.4(5)
C19 C20 C23C F2C 89.8(6)
C19 C20 C23C F3C -29.9(7)
C19 C20 C21 C22 1.1(5)
C21 C20 C23A F1A -0.6(7)
C21 C20 C23A F2A -121.1(5)
C21 C20 C23A F3A 116.3(5)
C21 C20 C23B F1B 72.3(6)
C21 C20 C23B F2B -48.2(7)
C21 C20 C23B F3B -172.3(5)
C21 C20 C23C F1C 29.9(7)
C21 C20 C23C F2C -88.9(6)
C21 C20 C23C F3C 151.4(6)
C21 C20 C19 C18 -1.0(5)
C22 C17 C18 C19 0.0(4)
O1 C14 C15 O2 3.8(3)
O1 C14 C15 O3 -178.69(17)
O2 C15 O3 C16 3.9(3)
